data_4064177
loop_
_publ_author_name
'Han, Yuan'
'Yuan, Dan'
'Teng, Qiaoqiao'
'Huynh, Han Vinh'

_publ_section_title
;
 Reactivity Differences of Palladium(II) Dimers Bearing Heterocyclic
 Carbenes with Two, One, or No \a-Nitrogen Atoms toward Isocyanides
;
_journal_issue 5
_journal_name_full Organometallics
_journal_page_first 1224
_journal_paper_doi 10.1021/om101169x
_journal_volume 30
_journal_year 2011
_chemical_formula_sum 'C20 H36 Cl8 I4 N4 Pd2'
_chemical_formula_weight 1336.53
_chemical_name_systematic
; 
 ? 
;
_space_group_IT_number 2
_symmetry_cell_setting triclinic
_symmetry_space_group_name_Hall '-P 1'
_symmetry_space_group_name_H-M 'P -1'
_atom_sites_solution_hydrogens geom
_atom_sites_solution_primary direct
_atom_sites_solution_secondary difmap
_audit_creation_method SHELXL-97
_cell_angle_alpha 66.564(17)
_cell_angle_beta 75.026(16)
_cell_angle_gamma 80.789(16)
_cell_formula_units_Z 1
_cell_length_a 9.306(8)
_cell_length_b 10.916(8)
_cell_length_c 10.961(9)
_cell_measurement_reflns_used 2456
_cell_measurement_temperature 223(2)
_cell_measurement_theta_max 27.71
_cell_measurement_theta_min 2.27
_cell_volume 984.9(14)
_computing_cell_refinement 'Bruker SMART'
_computing_data_collection 'Bruker SMART'
_computing_data_reduction 'Bruker SAINT'
_computing_molecular_graphics 'Bruker SHELXTL'
_computing_publication_material 'Bruker SHELXTL'
_computing_structure_refinement 'SHELXL-97 (Sheldrick, 1997)'
_computing_structure_solution 'SHELXS-97 (Sheldrick, 1990)'
_diffrn_ambient_temperature 223(2)
_diffrn_measured_fraction_theta_full 0.985
_diffrn_measured_fraction_theta_max 0.985
_diffrn_measurement_device_type 'CCD area detector'
_diffrn_measurement_method 'phi and omega scans'
_diffrn_radiation_monochromator graphite
_diffrn_radiation_source 'fine-focus sealed tube'
_diffrn_radiation_type MoK\a
_diffrn_radiation_wavelength 0.71073
_diffrn_reflns_av_R_equivalents 0.0239
_diffrn_reflns_av_sigmaI/netI 0.0440
_diffrn_reflns_limit_h_max 12
_diffrn_reflns_limit_h_min -12
_diffrn_reflns_limit_k_max 14
_diffrn_reflns_limit_k_min -8
_diffrn_reflns_limit_l_max 14
_diffrn_reflns_limit_l_min -14
_diffrn_reflns_number 6632
_diffrn_reflns_theta_full 27.50
_diffrn_reflns_theta_max 27.50
_diffrn_reflns_theta_min 2.04
_exptl_absorpt_coefficient_mu 4.609
_exptl_absorpt_correction_T_max 0.6557
_exptl_absorpt_correction_T_min 0.1407
_exptl_absorpt_correction_type 'Sadabs, (Sheldrick 2001)'
_exptl_crystal_colour Orange
_exptl_crystal_density_diffrn 2.253
_exptl_crystal_density_meas 0
_exptl_crystal_density_method 'not measured'
_exptl_crystal_description Block
_exptl_crystal_F_000 624
_exptl_crystal_size_max 0.70
_exptl_crystal_size_mid 0.14
_exptl_crystal_size_min 0.10
_refine_diff_density_max 1.335
_refine_diff_density_min -0.951
_refine_diff_density_rms 0.177
_refine_ls_extinction_method none
_refine_ls_goodness_of_fit_ref 1.038
_refine_ls_hydrogen_treatment mixed
_refine_ls_matrix_type full
_refine_ls_number_parameters 195
_refine_ls_number_reflns 4446
_refine_ls_number_restraints 32
_refine_ls_restrained_S_all 1.049
_refine_ls_R_factor_all 0.0610
_refine_ls_R_factor_gt 0.0467
_refine_ls_shift/su_max 0.001
_refine_ls_shift/su_mean 0.000
_refine_ls_structure_factor_coef Fsqd
_refine_ls_weighting_details 'calc w=1/[\s^2^(Fo^2^)+(0.0690P)^2^+2.3384P] where P=(Fo^2^+2Fc^2^)/3'
_refine_ls_weighting_scheme calc
_refine_ls_wR_factor_gt 0.1265
_refine_ls_wR_factor_ref 0.1362
_reflns_number_gt 3411
_reflns_number_total 4446
_reflns_threshold_expression >2sigma(I)
_cod_data_source_file om101169x_si_001.cif
_cod_data_source_block 7555
_cod_depositor_comments
;
The following automatic conversions were performed:

'_symmetry_cell_setting' value 'Triclinic' changed to 'triclinic'
according to /home/saulius/struct/CIF-dictionaries/cif_core.dic
dictionary named 'cif_core.dic' version 2.4.1 from 2010-06-29.

Automatic conversion script
Id: cif_fix_values 1715 2011-07-08 13:25:40Z adriana 
;
_cod_original_cell_volume 984.9(13)
_cod_original_sg_symbol_H-M P-1
_cod_database_code 4064177

loop_
_symmetry_equiv_pos_as_xyz
'x, y, z'
'-x, -y, -z'

loop_
_atom_site_label
_atom_site_type_symbol
_atom_site_fract_x
_atom_site_fract_y
_atom_site_fract_z
_atom_site_U_iso_or_equiv
_atom_site_adp_type
_atom_site_occupancy
_atom_site_symmetry_multiplicity
_atom_site_calc_flag
_atom_site_refinement_flags
_atom_site_disorder_assembly
_atom_site_disorder_group
Pd1 Pd 0.10908(5) 0.34972(4) -0.03168(5) 0.03229(14) Uani 1 1 d . . .
I1 I 0.12226(5) 0.48365(5) 0.11185(5) 0.04422(16) Uani 1 1 d . . .
I2 I 0.09862(5) 0.20888(5) -0.16765(5) 0.04749(16) Uani 1 1 d . . .
N1 N 0.4194(6) 0.0653(5) 0.1437(6) 0.0419(13) Uani 1 1 d . . .
N2 N 0.5130(6) 0.1607(6) 0.0529(6) 0.0430(13) Uani 1 1 d . . .
C1 C 0.2812(7) 0.2321(6) 0.0330(7) 0.0359(13) Uani 1 1 d . . .
C2 C 0.2809(7) 0.1078(6) 0.1310(7) 0.0375(14) Uani 1 1 d . . .
C3 C 0.4277(7) 0.2638(6) -0.0129(7) 0.0407(15) Uani 1 1 d . . .
C4 C 0.1522(8) 0.0261(7) 0.2153(8) 0.0527(18) Uani 1 1 d . . .
H4A H 0.1353 -0.0294 0.1704 0.079 Uiso 1 1 calc R . .
H4B H 0.0640 0.0846 0.2269 0.079 Uiso 1 1 calc R . .
H4C H 0.1731 -0.0304 0.3037 0.079 Uiso 1 1 calc R . .
C5 C 0.4948(8) 0.3873(8) -0.1231(9) 0.056(2) Uani 1 1 d . . .
H5A H 0.4176 0.4590 -0.1423 0.084 Uiso 1 1 calc R . .
H5B H 0.5400 0.3690 -0.2048 0.084 Uiso 1 1 calc R . .
H5C H 0.5703 0.4139 -0.0934 0.084 Uiso 1 1 calc R . .
C6 C 0.4760(9) -0.0611(8) 0.2388(9) 0.065(2) Uani 1 1 d . . .
H6A H 0.4868 -0.0477 0.3182 0.097 Uiso 1 1 calc R . .
H6B H 0.5720 -0.0893 0.1939 0.097 Uiso 1 1 calc R . .
H6C H 0.4063 -0.1294 0.2666 0.097 Uiso 1 1 calc R . .
C7 C 0.6700(8) 0.1499(8) 0.0476(9) 0.058(2) Uani 1 1 d . . .
H7A H 0.7201 0.2078 -0.0431 0.069 Uiso 1 1 calc R . .
H7B H 0.7082 0.0576 0.0605 0.069 Uiso 1 1 calc R . .
C8 C 0.7086(12) 0.1865(12) 0.1500(11) 0.093(4) Uani 1 1 d . . .
H8A H 0.6626 0.2743 0.1443 0.140 Uiso 1 1 calc R . .
H8B H 0.8160 0.1881 0.1332 0.140 Uiso 1 1 calc R . .
H8C H 0.6726 0.1212 0.2401 0.140 Uiso 1 1 calc R . .
C1S C 0.2179(13) 0.2279(11) 0.4539(12) 0.121(5) Uani 1 1 d D . .
H1S1 H 0.1594 0.2689 0.3832 0.146 Uiso 1 1 calc R . .
H1S2 H 0.1789 0.2667 0.5236 0.146 Uiso 1 1 calc R . .
Cl1A Cl 0.3965(5) 0.2621(6) 0.3852(7) 0.201(3) Uani 1 1 d D . .
Cl1B Cl 0.1984(6) 0.0602(5) 0.5253(5) 0.1492(16) Uani 1 1 d D . .
C2S C 0.7921(14) 0.4324(12) 0.4285(13) 0.125(5) Uani 1 1 d D . .
H2S1 H 0.6948 0.4825 0.4330 0.150 Uiso 1 1 calc R A .
H2S2 H 0.8652 0.4894 0.3541 0.150 Uiso 1 1 calc R . .
Cl2A Cl 0.8481(4) 0.3777(4) 0.5842(4) 0.1224(12) Uani 1 1 d DU A .
Cl2B Cl 0.7819(10) 0.2844(8) 0.4058(8) 0.151(3) Uani 0.60 1 d PDU A -1
Cl2C Cl 0.633(2) 0.370(2) 0.4533(16) 0.158(8) Uani 0.25 1 d PDU A -2
Cl2D Cl 0.626(2) 0.492(2) 0.494(2) 0.121(8) Uani 0.15 1 d PDU A -3

loop_
_atom_site_aniso_label
_atom_site_aniso_U_11
_atom_site_aniso_U_22
_atom_site_aniso_U_33
_atom_site_aniso_U_23
_atom_site_aniso_U_13
_atom_site_aniso_U_12
Pd1 0.0284(2) 0.0267(2) 0.0428(3) -0.0123(2) -0.0122(2) 0.00145(18)
I1 0.0422(3) 0.0410(3) 0.0617(3) -0.0267(2) -0.0281(2) 0.01136(18)
I2 0.0483(3) 0.0427(3) 0.0635(3) -0.0298(2) -0.0218(2) 0.0066(2)
N1 0.037(3) 0.030(3) 0.052(4) -0.009(2) -0.012(3) 0.004(2)
N2 0.033(3) 0.039(3) 0.048(3) -0.008(3) -0.009(2) 0.001(2)
C1 0.031(3) 0.033(3) 0.040(4) -0.012(3) -0.005(3) -0.002(2)
C2 0.037(3) 0.031(3) 0.042(4) -0.012(3) -0.010(3) 0.002(3)
C3 0.032(3) 0.033(3) 0.052(4) -0.011(3) -0.012(3) -0.001(3)
C4 0.042(4) 0.044(4) 0.059(5) -0.003(3) -0.010(3) -0.011(3)
C5 0.035(4) 0.051(4) 0.066(5) -0.004(4) -0.009(3) -0.008(3)
C6 0.054(5) 0.042(4) 0.076(6) 0.002(4) -0.021(4) 0.004(3)
C7 0.031(3) 0.056(5) 0.076(6) -0.016(4) -0.014(3) 0.008(3)
C8 0.079(7) 0.110(9) 0.084(8) -0.012(7) -0.041(6) -0.011(6)
C1S 0.123(11) 0.133(12) 0.073(8) -0.026(8) -0.024(7) 0.060(9)
Cl1A 0.108(3) 0.177(5) 0.220(6) 0.005(5) 0.003(4) -0.016(3)
Cl1B 0.191(5) 0.148(4) 0.109(3) -0.041(3) -0.027(3) -0.035(3)
C2S 0.119(11) 0.100(10) 0.125(12) 0.005(8) -0.047(9) -0.016(8)
Cl2A 0.111(3) 0.138(3) 0.105(3) -0.029(2) -0.019(2) -0.020(2)
Cl2B 0.178(7) 0.162(7) 0.129(6) -0.056(5) 0.001(5) -0.106(6)
Cl2C 0.171(14) 0.174(15) 0.110(11) 0.036(10) -0.094(11) -0.096(13)
Cl2D 0.135(15) 0.116(14) 0.093(13) -0.045(11) 0.032(11) -0.032(12)

loop_
_atom_type_symbol
_atom_type_description
_atom_type_scat_dispersion_real
_atom_type_scat_dispersion_imag
_atom_type_scat_source
C C 0.0033 0.0016 'International Tables Vol C Tables 4.2.6.8 and 6.1.1.4'
H H 0.0000 0.0000 'International Tables Vol C Tables 4.2.6.8 and 6.1.1.4'
N N 0.0061 0.0033 'International Tables Vol C Tables 4.2.6.8 and 6.1.1.4'
Pd Pd -0.9988 1.0072 'International Tables Vol C Tables 4.2.6.8 and 6.1.1.4'
I I -0.4742 1.8119 'International Tables Vol C Tables 4.2.6.8 and 6.1.1.4'
Cl Cl 0.1484 0.1585 'International Tables Vol C Tables 4.2.6.8 and 6.1.1.4'

loop_
_geom_angle_atom_site_label_1
_geom_angle_atom_site_label_2
_geom_angle_atom_site_label_3
_geom_angle
_geom_angle_site_symmetry_3
C1 Pd1 I2 89.10(19) .
C1 Pd1 I1 89.25(19) .
I2 Pd1 I1 177.94(2) .
C1 Pd1 I1 177.00(19) 2_565
I2 Pd1 I1 93.90(5) 2_565
I1 Pd1 I1 87.76(5) 2_565
Pd1 I1 Pd1 92.24(5) 2_565
C2 N1 N2 109.2(5) .
C2 N1 C6 129.4(6) .
N2 N1 C6 121.3(6) .
C3 N2 N1 106.6(5) .
C3 N2 C7 129.8(6) .
N1 N2 C7 123.2(6) .
C2 C1 C3 106.0(6) .
C2 C1 Pd1 128.3(5) .
C3 C1 Pd1 125.7(5) .
N1 C2 C1 108.9(6) .
N1 C2 C4 122.5(6) .
C1 C2 C4 128.7(6) .
N2 C3 C1 109.2(6) .
N2 C3 C5 121.2(6) .
C1 C3 C5 129.5(6) .
N2 C7 C8 114.0(8) .
Cl1A C1S Cl1B 111.4(7) .
Cl2C C2S Cl2D 55.7(11) .
Cl2C C2S Cl2B 57.3(10) .
Cl2D C2S Cl2B 112.7(10) .
Cl2C C2S Cl2A 109.4(8) .
Cl2D C2S Cl2A 91.7(12) .
Cl2B C2S Cl2A 104.1(7) .
C2S Cl2A Cl2D 42.7(6) .
C2S Cl2D Cl2A 45.6(8) .

loop_
_geom_bond_atom_site_label_1
_geom_bond_atom_site_label_2
_geom_bond_distance
_geom_bond_site_symmetry_2
Pd1 C1 1.980(6) .
Pd1 I2 2.5572(15) .
Pd1 I1 2.5719(15) .
Pd1 I1 2.6774(17) 2_565
I1 Pd1 2.6774(17) 2_565
N1 C2 1.321(8) .
N1 N2 1.361(8) .
N1 C6 1.475(9) .
N2 C3 1.334(8) .
N2 C7 1.435(9) .
C1 C2 1.354(9) .
C1 C3 1.374(9) .
C2 C4 1.483(9) .
C3 C5 1.501(9) .
C7 C8 1.469(14) .
C1S Cl1A 1.673(12) .
C1S Cl1B 1.699(12) .
C2S Cl2C 1.647(14) .
C2S Cl2D 1.670(16) .
C2S Cl2B 1.750(12) .
C2S Cl2A 1.758(12) .
Cl2A Cl2D 2.46(3) .
